data_4322935
loop_
_publ_author_name
'Stefan Z\"urcher'
'Volker Gramlich'
'Dieter von Arx'
'Antonio Togni'

_publ_section_title
;
 Charge-Transfer Salts of Octamethylferrocenyl Thioethers and [M(mnt)2]-
 Complexes (M = Ni, Co, Pt). Synthesis, Structure, and Physical Properties
;
_journal_name_full 'Inorganic Chemistry'
_journal_page_first 4015
_journal_page_last 4021
_journal_paper_doi 10.1021/ic9802045
_journal_volume 37
_journal_year 1998
_chemical_formula_sum 'C34 H42 Fe N4 Pt S6'
_chemical_formula_weight 950.02
_chemical_name_common '[Fe(C5Me4StBu)2][Pt(mnt)2]'
_chemical_name_systematic
;
 ?
;
_space_group_IT_number 2
_symmetry_cell_setting triclinic
_symmetry_space_group_name_Hall '-P 1'
_symmetry_space_group_name_H-M 'P -1'
_atom_sites_solution_hydrogens geom
_atom_sites_solution_primary direct
_atom_sites_solution_secondary difmap
_audit_creation_method SHELXL
_cell_angle_alpha 78.17(2)
_cell_angle_beta 78.47(3)
_cell_angle_gamma 77.38(3)
_cell_formula_units_Z 1
_cell_length_a 9.591(4)
_cell_length_b 9.681(3)
_cell_length_c 11.252(2)
_cell_measurement_reflns_used 16
_cell_measurement_temperature 293(2)
_cell_measurement_theta_max 25
_cell_measurement_theta_min 20
_cell_volume 984.6(6)
_computing_cell_refinement 'STOE DIF4'
_computing_data_collection 'PICKER STOE DIF4'
_computing_data_reduction 'STOE REDU4'
_computing_molecular_graphics SHELXLTL-Plus
_computing_publication_material SHELXL-93
_computing_structure_refinement 'SHELXL-93 (Sheldrick, 1993)'
_computing_structure_solution 'SHELXS-86 (Sheldrick, 1990)'
_diffrn_ambient_temperature 293(2)
_diffrn_measurement_device 'PICKER 4-circle Stoe upgrade'
_diffrn_measurement_method ' \w scans'
_diffrn_radiation_monochromator graphite
_diffrn_radiation_source 'fine-focus sealed tube'
_diffrn_radiation_type MoK\a
_diffrn_radiation_wavelength 0.71073
_diffrn_reflns_av_R_equivalents 0.0000
_diffrn_reflns_av_sigmaI/netI 0.0157
_diffrn_reflns_limit_h_max 9
_diffrn_reflns_limit_h_min -8
_diffrn_reflns_limit_k_max 9
_diffrn_reflns_limit_k_min -8
_diffrn_reflns_limit_l_max 10
_diffrn_reflns_limit_l_min 0
_diffrn_reflns_number 1812
_diffrn_reflns_theta_max 20.04
_diffrn_reflns_theta_min 1.87
_diffrn_standards_decay_% 0
_diffrn_standards_interval_count 120
_diffrn_standards_number 1
_exptl_absorpt_coefficient_mu 4.263
_exptl_absorpt_correction_T_max 0.17360
_exptl_absorpt_correction_T_min 0.07638
_exptl_absorpt_correction_type integration
_exptl_crystal_colour black
_exptl_crystal_density_diffrn 1.602
_exptl_crystal_description cube
_exptl_crystal_F_000 474
_exptl_crystal_size_max 0.9
_exptl_crystal_size_mid 0.6
_exptl_crystal_size_min 0.6
_refine_diff_density_max 1.508
_refine_diff_density_min -0.760
_refine_diff_density_rms 0.106
_refine_ls_extinction_coef 0.0057(41)
_refine_ls_extinction_expression Fc^*^=kFc[1+0.001xFc^2^\l^3^/sin(2\q)]^-1/4^
_refine_ls_extinction_method SHELXL
_refine_ls_goodness_of_fit_all 1.071
_refine_ls_goodness_of_fit_obs 1.081
_refine_ls_matrix_type full
_refine_ls_number_parameters 233
_refine_ls_number_reflns 1812
_refine_ls_number_restraints 0
_refine_ls_restrained_S_all 1.071
_refine_ls_restrained_S_obs 1.081
_refine_ls_R_factor_all 0.0388
_refine_ls_R_factor_obs 0.0386
_refine_ls_shift/esd_max 0.001
_refine_ls_shift/esd_mean 0.000
_refine_ls_structure_factor_coef Fsqd
_refine_ls_weighting_details 'w=1/[\s^2^(Fo^2^)+(0.0919P)^2^+0.0000P] where P=(Fo^2^+2Fc^2^)/3'
_refine_ls_weighting_scheme calc
_refine_ls_wR_factor_all 0.1008
_refine_ls_wR_factor_obs 0.1006
_reflns_number_observed 1778
_reflns_number_total 1812
_reflns_observed_criterion >2sigma(I)
_cod_data_source_file ic9802045_4.cif
_cod_data_source_block '[Fe(C5Me4StBu)2][Pt(mnt)2]'
_cod_depositor_comments
;
The following automatic conversions were performed:

'_refine_ls_weighting_scheme' value 'calc
w=1/[\s^2^(Fo^2^)+(0.0919P)^2^+0.0000P] where P=(Fo^2^+2Fc^2^)/3' was
changed to 'calc'. New tag '_refine_ls_weighting_details' was
created. The value of the new tag was set to
'w=1/[\s^2^(Fo^2^)+(0.0919P)^2^+0.0000P] where P=(Fo^2^+2Fc^2^)/3'.

Automatic conversion script
Id: cif_fix_values 3143 2015-03-26 13:38:13Z robertas 
;
_cod_original_cell_volume 984.6(5)
_cod_database_code 4322935

loop_
_symmetry_equiv_pos_as_xyz
'x, y, z'
'-x, -y, -z'

loop_
_atom_site_aniso_label
_atom_site_aniso_U_11
_atom_site_aniso_U_22
_atom_site_aniso_U_33
_atom_site_aniso_U_23
_atom_site_aniso_U_13
_atom_site_aniso_U_12
Pt1 0.0624(5) 0.0549(4) 0.0566(4) -0.0089(2) -0.0206(2) -0.0021(2)
Fe1 0.0371(8) 0.0473(8) 0.0366(8) -0.0084(6) -0.0082(6) -0.0008(6)
S1 0.0664(12) 0.0558(11) 0.0591(12) -0.0036(9) -0.0285(9) -0.0120(9)
S2 0.0696(13) 0.0792(14) 0.0594(13) -0.0108(10) -0.0247(10) -0.0022(11)
S3 0.0667(13) 0.0783(14) 0.0620(13) -0.0148(10) -0.0269(11) 0.0017(11)
N1 0.081(7) 0.150(8) 0.098(6) -0.038(5) -0.033(5) 0.009(5)
N2 0.066(5) 0.120(7) 0.081(6) -0.032(5) -0.016(4) 0.009(4)
C1 0.042(4) 0.058(4) 0.038(4) -0.006(3) -0.015(3) -0.004(3)
C2 0.050(4) 0.050(4) 0.038(4) 0.000(3) -0.012(3) -0.001(3)
C3 0.058(5) 0.048(4) 0.045(4) 0.006(3) -0.018(4) -0.006(3)
C4 0.056(4) 0.046(4) 0.054(4) -0.004(3) -0.021(4) -0.001(3)
C5 0.045(4) 0.051(4) 0.048(4) -0.006(3) -0.008(3) 0.007(3)
C6 0.061(5) 0.088(6) 0.039(4) -0.005(4) -0.004(4) -0.008(4)
C7 0.069(6) 0.083(6) 0.072(6) 0.012(5) -0.030(4) -0.031(5)
C8 0.102(7) 0.057(5) 0.073(6) -0.025(4) -0.031(5) -0.002(4)
C9 0.052(5) 0.079(6) 0.062(5) -0.014(4) -0.007(4) 0.007(4)
C10 0.067(5) 0.066(5) 0.062(5) -0.002(4) -0.035(4) -0.011(4)
C11 0.078(6) 0.099(7) 0.092(7) 0.001(6) -0.046(6) 0.004(6)
C12 0.088(6) 0.111(7) 0.058(5) 0.011(5) -0.032(5) -0.016(6)
C13 0.140(10) 0.108(9) 0.117(9) 0.008(7) -0.085(9) -0.052(9)
C14 0.075(8) 0.083(6) 0.064(5) -0.015(4) -0.025(5) 0.002(5)
C15 0.054(5) 0.053(4) 0.065(5) -0.009(4) -0.022(4) 0.008(4)
C16 0.071(5) 0.052(4) 0.061(6) -0.011(4) -0.021(5) -0.002(4)
C17 0.058(5) 0.073(5) 0.068(7) -0.020(4) -0.022(5) 0.010(4)

loop_
_atom_site_label
_atom_site_type_symbol
_atom_site_fract_x
_atom_site_fract_y
_atom_site_fract_z
_atom_site_U_iso_or_equiv
_atom_site_thermal_displace_type
_atom_site_occupancy
_atom_site_calc_flag
_atom_site_refinement_flags
_atom_site_disorder_group
Pt1 Pt 0.0000 0.0000 0.0000 0.0579(4) Uani 1 d S .
Fe1 Fe 0.0000 0.5000 0.5000 0.0409(4) Uani 1 d S .
S1 S 0.2123(2) 0.5236(2) 0.6945(2) 0.0586(6) Uani 1 d . .
S2 S 0.2365(2) -0.0779(2) 0.0167(2) 0.0693(6) Uani 1 d . .
S3 S 0.0521(2) -0.0158(2) -0.2014(2) 0.0686(6) Uani 1 d . .
N1 N 0.5917(11) -0.1901(12) -0.1681(8) 0.109(3) Uani 1 d . .
N2 N 0.3517(8) -0.0966(9) -0.4465(9) 0.090(2) Uani 1 d . .
C1 C 0.1199(7) 0.4156(7) 0.6407(6) 0.046(2) Uani 1 d . .
C2 C -0.0274(7) 0.3988(7) 0.6841(6) 0.048(2) Uani 1 d . .
C3 C -0.0604(8) 0.3092(7) 0.6102(6) 0.051(2) Uani 1 d . .
C4 C 0.0645(7) 0.2739(7) 0.5219(6) 0.052(2) Uani 1 d . .
C5 C 0.1779(7) 0.3382(7) 0.5410(6) 0.051(2) Uani 1 d . .
C6 C -0.1265(8) 0.4576(9) 0.7881(6) 0.065(2) Uani 1 d . .
H6A H -0.1184(8) 0.3892(9) 0.8625(6) 0.104(32) Uiso 1 d R .
H6B H -0.1014(8) 0.5453(9) 0.7969(6) 0.055(20) Uiso 1 d R .
H6C H -0.2242(8) 0.4764(9) 0.7723(6) 0.092(29) Uiso 1 d R .
C7 C -0.2016(9) 0.2619(10) 0.6247(8) 0.073(2) Uani 1 d . .
H7A H -0.1949(9) 0.1720(10) 0.6803(8) 0.130(40) Uiso 1 d R .
H7B H -0.2800(9) 0.3304(10) 0.6585(8) 0.117(39) Uiso 1 d R .
H7C H -0.2188(9) 0.2484(10) 0.5470(8) 0.182(64) Uiso 1 d R .
C8 C 0.0766(11) 0.1824(9) 0.4266(8) 0.075(2) Uani 1 d . .
H8A H 0.1072(11) 0.0835(9) 0.4608(8) 0.183(61) Uiso 1 d R .
H8B H -0.0157(11) 0.1942(9) 0.4012(8) 0.170(56) Uiso 1 d R .
H8C H 0.1465(11) 0.2104(9) 0.3567(8) 0.163(55) Uiso 1 d R .
C9 C 0.3278(8) 0.3256(10) 0.4705(8) 0.068(2) Uani 1 d . .
H9A H 0.3880(8) 0.2420(10) 0.5083(8) 0.110(34) Uiso 1 d R .
H9B H 0.3259(8) 0.3166(10) 0.3875(8) 0.086(27) Uiso 1 d R .
H9C H 0.3661(8) 0.4094(10) 0.4701(8) 0.065(22) Uiso 1 d R .
C10 C 0.2968(8) 0.4002(8) 0.8210(7) 0.063(2) Uani 1 d . .
C11 C 0.3955(11) 0.2735(11) 0.7732(9) 0.091(3) Uani 1 d . .
H11A H 0.4372(11) 0.2101(11) 0.8397(9) 0.093(28) Uiso 1 d R .
H11B H 0.3426(11) 0.2231(11) 0.7380(9) 0.123(38) Uiso 1 d R .
H11C H 0.4711(11) 0.3068(11) 0.7115(9) 0.136(43) Uiso 1 d R .
C12 C 0.1854(11) 0.3490(12) 0.9229(8) 0.087(3) Uani 1 d . .
H12A H 0.2351(11) 0.2858(12) 0.9851(8) 0.110(33) Uiso 1 d R .
H12B H 0.1216(11) 0.4269(12) 0.9578(8) 0.122(41) Uiso 1 d R .
H12C H 0.1302(11) 0.2970(12) 0.8916(8) 0.098(32) Uiso 1 d R .
C13 C 0.3825(15) 0.4906(13) 0.8621(11) 0.112(4) Uani 1 d . .
H13A H 0.4299(15) 0.4351(13) 0.9287(11) 0.092(28) Uiso 1 d R .
H13B H 0.4537(15) 0.5214(13) 0.7946(11) 0.099(34) Uiso 1 d R .
H13C H 0.3179(15) 0.5730(13) 0.8891(11) 0.096(35) Uiso 1 d R .
C14 C 0.4672(11) -0.1461(9) -0.1527(8) 0.074(2) Uani 1 d . .
C15 C 0.3141(8) -0.0986(8) -0.1299(7) 0.058(2) Uani 1 d . .
C16 C 0.2355(9) -0.0717(8) -0.2251(7) 0.061(2) Uani 1 d . .
C17 C 0.3033(9) -0.0874(9) -0.3465(9) 0.067(2) Uani 1 d . .

loop_
_atom_type_symbol
_atom_type_description
_atom_type_scat_dispersion_real
_atom_type_scat_dispersion_imag
_atom_type_scat_source
C C 0.0033 0.0016 'International Tables Vol C Tables 4.2.6.8 and 6.1.1.4'
H H 0.0000 0.0000 'International Tables Vol C Tables 4.2.6.8 and 6.1.1.4'
N N 0.0061 0.0033 'International Tables Vol C Tables 4.2.6.8 and 6.1.1.4'
S S 0.1246 0.1234 'International Tables Vol C Tables 4.2.6.8 and 6.1.1.4'
Fe Fe 0.3463 0.8444 'International Tables Vol C Tables 4.2.6.8 and 6.1.1.4'
Pt Pt -1.7033 8.3905 'International Tables Vol C Tables 4.2.6.8 and 6.1.1.4'

loop_
_geom_angle_atom_site_label_1
_geom_angle_atom_site_label_2
_geom_angle_atom_site_label_3
_geom_angle
_geom_angle_site_symmetry_1
_geom_angle_site_symmetry_3
_geom_angle_publ_flag
S3 Pt1 S3 180.0 . 2 ?
S3 Pt1 S2 90.00(8) . 2 ?
S3 Pt1 S2 90.00(8) 2 2 ?
S3 Pt1 S2 90.00(8) . . ?
S3 Pt1 S2 90.00(8) 2 . ?
S2 Pt1 S2 180.0 2 . ?
C1 Fe1 C1 180.0 2_566 . ?
C1 Fe1 C2 40.3(3) 2_566 2_566 ?
C1 Fe1 C2 139.7(3) . 2_566 ?
C1 Fe1 C2 139.7(3) 2_566 . ?
C1 Fe1 C2 40.3(3) . . ?
C2 Fe1 C2 179.999(1) 2_566 . ?
C1 Fe1 C5 40.1(3) 2_566 2_566 ?
C1 Fe1 C5 139.9(3) . 2_566 ?
C2 Fe1 C5 67.4(3) 2_566 2_566 ?
C2 Fe1 C5 112.6(3) . 2_566 ?
C1 Fe1 C5 140.0(3) 2_566 . ?
C1 Fe1 C5 40.0(3) . . ?
C2 Fe1 C5 112.6(3) 2_566 . ?
C2 Fe1 C5 67.4(3) . . ?
C5 Fe1 C5 180.0 2_566 . ?
C1 Fe1 C4 66.8(3) 2_566 2_566 ?
C1 Fe1 C4 113.2(3) . 2_566 ?
C2 Fe1 C4 66.7(3) 2_566 2_566 ?
C2 Fe1 C4 113.3(3) . 2_566 ?
C5 Fe1 C4 39.8(3) 2_566 2_566 ?
C5 Fe1 C4 140.2(3) . 2_566 ?
C1 Fe1 C4 113.3(3) 2_566 . ?
C1 Fe1 C4 66.7(3) . . ?
C2 Fe1 C4 113.3(3) 2_566 . ?
C2 Fe1 C4 66.7(3) . . ?
C5 Fe1 C4 140.2(3) 2_566 . ?
C5 Fe1 C4 39.8(3) . . ?
C4 Fe1 C4 180.0 2_566 . ?
C1 Fe1 C3 66.7(3) 2_566 2_566 ?
C1 Fe1 C3 113.3(3) . 2_566 ?
C2 Fe1 C3 39.8(3) 2_566 2_566 ?
C2 Fe1 C3 140.2(3) . 2_566 ?
C5 Fe1 C3 66.5(3) 2_566 2_566 ?
C5 Fe1 C3 113.5(3) . 2_566 ?
C4 Fe1 C3 39.2(3) 2_566 2_566 ?
C4 Fe1 C3 140.8(3) . 2_566 ?
C1 Fe1 C3 113.3(3) 2_566 . ?
C1 Fe1 C3 66.7(3) . . ?
C2 Fe1 C3 140.2(3) 2_566 . ?
C2 Fe1 C3 39.8(3) . . ?
C5 Fe1 C3 113.5(3) 2_566 . ?
C5 Fe1 C3 66.5(3) . . ?
C4 Fe1 C3 140.8(3) 2_566 . ?
C4 Fe1 C3 39.2(3) . . ?
C3 Fe1 C3 180.0 2_566 . ?
C1 S1 C10 104.0(3) . . ?
C15 S2 Pt1 102.5(3) . . ?
C16 S3 Pt1 103.3(3) . . ?
C5 C1 C2 109.0(6) . . ?
C5 C1 S1 125.1(5) . . ?
C2 C1 S1 125.8(5) . . ?
C5 C1 Fe1 71.3(4) . . ?
C2 C1 Fe1 70.8(3) . . ?
S1 C1 Fe1 121.0(3) . . ?
C1 C2 C3 107.1(6) . . ?
C1 C2 C6 126.9(6) . . ?
C3 C2 C6 125.9(6) . . ?
C1 C2 Fe1 69.0(3) . . ?
C3 C2 Fe1 71.4(4) . . ?
C6 C2 Fe1 126.4(5) . . ?
C4 C3 C2 108.3(6) . . ?
C4 C3 C7 126.3(7) . . ?
C2 C3 C7 125.4(7) . . ?
C4 C3 Fe1 70.0(4) . . ?
C2 C3 Fe1 68.9(4) . . ?
C7 C3 Fe1 126.9(5) . . ?
C3 C4 C5 108.6(6) . . ?
C3 C4 C8 125.7(7) . . ?
C5 C4 C8 125.7(7) . . ?
C3 C4 Fe1 70.8(4) . . ?
C5 C4 Fe1 69.6(4) . . ?
C8 C4 Fe1 126.4(5) . . ?
C1 C5 C4 107.0(5) . . ?
C1 C5 C9 126.7(7) . . ?
C4 C5 C9 126.3(7) . . ?
C1 C5 Fe1 68.7(3) . . ?
C4 C5 Fe1 70.6(4) . . ?
C9 C5 Fe1 126.1(5) . . ?
C12 C10 C11 109.4(8) . . ?
C12 C10 C13 111.5(9) . . ?
C11 C10 C13 110.6(8) . . ?
C12 C10 S1 111.3(6) . . ?
C11 C10 S1 110.1(6) . . ?
C13 C10 S1 103.8(6) . . ?
N1 C14 C15 177.3(10) . . ?
C16 C15 C14 119.9(7) . . ?
C16 C15 S2 122.9(6) . . ?
C14 C15 S2 117.2(6) . . ?
C15 C16 C17 121.6(7) . . ?
C15 C16 S3 121.3(6) . . ?
C17 C16 S3 117.1(6) . . ?
N2 C17 C16 176.6(8) . . ?

loop_
_geom_bond_atom_site_label_1
_geom_bond_atom_site_label_2
_geom_bond_distance
_geom_bond_site_symmetry_2
_geom_bond_publ_flag
Pt1 S3 2.250(2) . ?
Pt1 S3 2.250(2) 2 ?
Pt1 S2 2.262(2) 2 ?
Pt1 S2 2.262(2) . ?
Fe1 C1 2.070(6) 2_566 ?
Fe1 C1 2.070(6) . ?
Fe1 C2 2.094(6) 2_566 ?
Fe1 C2 2.094(6) . ?
Fe1 C5 2.104(6) 2_566 ?
Fe1 C5 2.104(6) . ?
Fe1 C4 2.117(7) 2_566 ?
Fe1 C4 2.117(7) . ?
Fe1 C3 2.127(6) 2_566 ?
Fe1 C3 2.127(6) . ?
S1 C1 1.767(7) . ?
S1 C10 1.858(7) . ?
S2 C15 1.702(8) . ?
S3 C16 1.707(8) . ?
N1 C14 1.167(12) . ?
N2 C17 1.142(11) . ?
C1 C5 1.430(10) . ?
C1 C2 1.433(9) . ?
C2 C3 1.437(10) . ?
C2 C6 1.479(10) . ?
C3 C4 1.422(10) . ?
C3 C7 1.491(11) . ?
C4 C5 1.436(10) . ?
C4 C8 1.498(10) . ?
C5 C9 1.489(10) . ?
C10 C12 1.486(12) . ?
C10 C11 1.499(13) . ?
C10 C13 1.512(12) . ?
C14 C15 1.427(13) . ?
C15 C16 1.379(11) . ?
C16 C17 1.414(13) . ?
